data_4516151
loop_
_publ_author_name
'Okolo, ChrisTina'
'Ali, Mohamad Akbar'
'Newman, Matthew'
'Chambers, Steven A.'
'Whitt, Jedidiah'
'Alsharif, Zakeyah A.'
'Day, Victor W.'
'Alam, Mohammad A.'

_publ_section_title
;
 Hexafluoroisopropanol-Mediated Domino Reaction for the Synthesis of
 Thiazolo-androstenones: Potent Anticancer Agents.
;
_journal_issue 12
_journal_name_full 'ACS omega'
_journal_page_first 17991
_journal_page_last 18001
_journal_paper_doi 10.1021/acsomega.8b02840
_journal_volume 3
_journal_year 2018
_chemical_absolute_configuration ad
_chemical_formula_sum 'C26 H28 F N O S'
_chemical_formula_weight 421.55
_space_group_crystal_system monoclinic
_space_group_IT_number 4
_space_group_name_Hall 'P 2yb'
_space_group_name_H-M_alt 'P 1 21 1'
_atom_sites_solution_hydrogens geom
_audit_creation_method SHELXL-2014/7
_cell_angle_alpha 90
_cell_angle_beta 93.616(3)
_cell_angle_gamma 90
_cell_formula_units_Z 2
_cell_length_a 9.603(2)
_cell_length_b 7.0203(16)
_cell_length_c 15.771(4)
_cell_measurement_reflns_used 4109
_cell_measurement_temperature 200(2)
_cell_measurement_theta_max 30.08
_cell_measurement_theta_min 2.42
_cell_volume 1061.1(4)
_computing_cell_refinement 'Bruker SAINT'
_computing_data_collection 'Bruker APEX2'
_computing_data_reduction 'Bruker SAINT'
_computing_molecular_graphics 'Bruker SHELXTL'
_computing_publication_material 'Bruker SHELXTL'
_computing_structure_refinement 'SHELXL-2014/7 (Sheldrick, 2014)'
_computing_structure_solution 'SHELXS-97 (Sheldrick 2008)'
_diffrn_ambient_temperature 200(2)
_diffrn_measured_fraction_theta_full 1.000
_diffrn_measured_fraction_theta_max 0.999
_diffrn_measurement_device_type 'Bruker APEX-II CCD'
_diffrn_measurement_method '\f and \w scans'
_diffrn_radiation_type MoK\a
_diffrn_radiation_wavelength 0.71073
_diffrn_reflns_av_R_equivalents 0.0372
_diffrn_reflns_av_unetI/netI 0.0599
_diffrn_reflns_Laue_measured_fraction_full 1.000
_diffrn_reflns_Laue_measured_fraction_max 0.999
_diffrn_reflns_limit_h_max 13
_diffrn_reflns_limit_h_min -13
_diffrn_reflns_limit_k_max 10
_diffrn_reflns_limit_k_min -10
_diffrn_reflns_limit_l_max 22
_diffrn_reflns_limit_l_min -22
_diffrn_reflns_number 13514
_diffrn_reflns_point_group_measured_fraction_full 0.993
_diffrn_reflns_point_group_measured_fraction_max 0.986
_diffrn_reflns_theta_full 25.242
_diffrn_reflns_theta_max 30.980
_diffrn_reflns_theta_min 2.125
_exptl_absorpt_coefficient_mu 0.179
_exptl_absorpt_correction_T_max 0.7465
_exptl_absorpt_correction_T_min 0.6544
_exptl_absorpt_correction_type multi-scan
_exptl_crystal_colour colourless
_exptl_crystal_density_diffrn 1.319
_exptl_crystal_description Plate
_exptl_crystal_F_000 448
_exptl_crystal_size_max 0.410
_exptl_crystal_size_mid 0.340
_exptl_crystal_size_min 0.140
_refine_diff_density_max 0.321
_refine_diff_density_min -0.247
_refine_diff_density_rms 0.049
_refine_ls_abs_structure_details
; 
 Flack x determined using 1876 quotients [(I+)-(I-)]/[(I+)+(I-)] 
 (Parsons, Flack and Wagner, Acta Cryst. B69 (2013) 249-259). 
;
_refine_ls_abs_structure_Flack 0.05(4)
_refine_ls_extinction_method none
_refine_ls_goodness_of_fit_ref 1.027
_refine_ls_hydrogen_treatment constr
_refine_ls_matrix_type full
_refine_ls_number_parameters 273
_refine_ls_number_reflns 6650
_refine_ls_number_restraints 1
_refine_ls_restrained_S_all 1.027
_refine_ls_R_factor_all 0.0686
_refine_ls_R_factor_gt 0.0466
_refine_ls_shift/su_max 0.000
_refine_ls_shift/su_mean 0.000
_refine_ls_structure_factor_coef Fsqd
_refine_ls_weighting_details 'w=1/[\s^2^(Fo^2^)+(0.0409P)^2^+0.0807P] where P=(Fo^2^+2Fc^2^)/3'
_refine_ls_weighting_scheme calc
_refine_ls_wR_factor_gt 0.0920
_refine_ls_wR_factor_ref 0.1040
_reflns_Friedel_coverage 0.840
_reflns_Friedel_fraction_full 0.985
_reflns_Friedel_fraction_max 0.971
_reflns_number_gt 5150
_reflns_number_total 6650
_reflns_threshold_expression 'I > 2\s(I)'
_cod_data_source_file ao8b02840_si_002.cif
_cod_data_source_block k91k
_cod_original_sg_symbol_H-M 'P 21'
_cod_database_code 4516151
_shelx_shelxl_version_number 2014/7
_shelx_space_group_comment
; 
The symmetry employed for this shelxl refinement is uniquely defined 
by the following loop, which should always be used as a source of 
symmetry information in preference to the above space-group names. 
They are only intended as comments. 
;
_shelx_estimated_absorpt_t_min 0.930
_shelx_estimated_absorpt_t_max 0.975

loop_
_space_group_symop_operation_xyz
'x, y, z'
'-x, y+1/2, -z'

loop_
_atom_site_label
_atom_site_type_symbol
_atom_site_fract_x
_atom_site_fract_y
_atom_site_fract_z
_atom_site_U_iso_or_equiv
_atom_site_adp_type
_atom_site_occupancy
_atom_site_site_symmetry_order
_atom_site_calc_flag
_atom_site_refinement_flags_posn
_atom_site_refinement_flags_adp
S S 0.23744(6) 0.44578(9) 0.62326(4) 0.02857(15) Uani 1 1 d . .
F F -0.0639(2) 0.4573(4) 0.99307(11) 0.0619(6) Uani 1 1 d . .
O O 0.6032(2) 0.2029(3) 0.02979(14) 0.0469(6) Uani 1 1 d . .
N N 0.1089(2) 0.1264(3) 0.63740(14) 0.0307(5) Uani 1 1 d . .
C1 C 0.2526(3) -0.0256(4) 0.42897(16) 0.0285(5) Uani 1 1 d . .
H1A H 0.2235 -0.1168 0.3834 0.034 Uiso 1 1 calc R U
H1B H 0.3465 -0.0641 0.4524 0.034 Uiso 1 1 calc R U
C2 C 0.1499(3) -0.0396(5) 0.49989(15) 0.0320(5) Uani 1 1 d . .
H2A H 0.0531 -0.0424 0.4743 0.038 Uiso 1 1 calc R U
H2B H 0.1668 -0.1596 0.5319 0.038 Uiso 1 1 calc R U
C3 C 0.1667(3) 0.1259(4) 0.55952(16) 0.0265(5) Uani 1 1 d . .
C4 C 0.2391(3) 0.2854(4) 0.53965(15) 0.0246(5) Uani 1 1 d . .
C5 C 0.3059(3) 0.3175(4) 0.46049(15) 0.0235(5) Uani 1 1 d . .
C6 C 0.3946(2) 0.4616(4) 0.45048(15) 0.0288(5) Uani 1 1 d . .
H6 H 0.4119 0.5468 0.4967 0.035 Uiso 1 1 calc R U
C7 C 0.4681(3) 0.4973(4) 0.37132(16) 0.0320(6) Uani 1 1 d . .
H7A H 0.5678 0.4637 0.3817 0.038 Uiso 1 1 calc R U
H7B H 0.4626 0.6348 0.3576 0.038 Uiso 1 1 calc R U
C8 C 0.4066(3) 0.3831(4) 0.29511(15) 0.0245(5) Uani 1 1 d . .
H8 H 0.3183 0.4460 0.2727 0.029 Uiso 1 1 calc R U
C9 C 0.3731(3) 0.1776(4) 0.32192(15) 0.0232(5) Uani 1 1 d . .
H9 H 0.4609 0.1249 0.3502 0.028 Uiso 1 1 calc R U
C10 C 0.2623(2) 0.1759(4) 0.38974(16) 0.0237(5) Uani 1 1 d . .
C11 C 0.3348(3) 0.0477(4) 0.24517(16) 0.0310(6) Uani 1 1 d . .
H11A H 0.3309 -0.0856 0.2654 0.037 Uiso 1 1 calc R U
H11B H 0.2403 0.0823 0.2215 0.037 Uiso 1 1 calc R U
C12 C 0.4358(3) 0.0575(4) 0.17352(17) 0.0314(6) Uani 1 1 d . .
H12A H 0.5271 0.0025 0.1933 0.038 Uiso 1 1 calc R U
H12B H 0.3981 -0.0178 0.1242 0.038 Uiso 1 1 calc R U
C13 C 0.4548(3) 0.2639(4) 0.14716(16) 0.0267(5) Uani 1 1 d . .
C14 C 0.5084(3) 0.3788(4) 0.22515(16) 0.0251(5) Uani 1 1 d . .
H14A H 0.5931 0.3104 0.2494 0.030 Uiso 1 1 calc R U
C15 C 0.5607(3) 0.5655(4) 0.18801(18) 0.0342(6) Uani 1 1 d . .
H15A H 0.6259 0.6322 0.2291 0.041 Uiso 1 1 calc R U
H15B H 0.4822 0.6516 0.1709 0.041 Uiso 1 1 calc R U
C16 C 0.6354(3) 0.4963(4) 0.11053(18) 0.0389(7) Uani 1 1 d . .
H16A H 0.6217 0.5876 0.0629 0.047 Uiso 1 1 calc R U
H16B H 0.7367 0.4819 0.1249 0.047 Uiso 1 1 calc R U
C17 C 0.5695(3) 0.3041(4) 0.08671(17) 0.0320(6) Uani 1 1 d . .
C18 C 0.3195(3) 0.3436(4) 0.10209(17) 0.0351(6) Uani 1 1 d . .
H18A H 0.3367 0.4724 0.0812 0.053 Uiso 1 1 calc R U
H18B H 0.2458 0.3478 0.1423 0.053 Uiso 1 1 calc R U
H18C H 0.2902 0.2610 0.0541 0.053 Uiso 1 1 calc R U
C19 C 0.1168(3) 0.2346(4) 0.35168(17) 0.0320(6) Uani 1 1 d . .
H19A H 0.0819 0.1376 0.3110 0.048 Uiso 1 1 calc R U
H19B H 0.1235 0.3573 0.3225 0.048 Uiso 1 1 calc R U
H19C H 0.0526 0.2464 0.3973 0.048 Uiso 1 1 calc R U
C20 C 0.1375(3) 0.2852(4) 0.67800(16) 0.0282(5) Uani 1 1 d . .
C21 C 0.0880(3) 0.3306(4) 0.76241(16) 0.0285(6) Uani 1 1 d . .
C22 C 0.1367(3) 0.4882(5) 0.80820(18) 0.0411(8) Uani 1 1 d . .
H22 H 0.2053 0.5677 0.7857 0.049 Uiso 1 1 calc R U
C23 C 0.0863(4) 0.5315(5) 0.8867(2) 0.0477(8) Uani 1 1 d . .
H23 H 0.1200 0.6391 0.9182 0.057 Uiso 1 1 calc R U
C24 C -0.0126(3) 0.4154(5) 0.91698(17) 0.0396(7) Uani 1 1 d . .
C25 C -0.0636(3) 0.2593(5) 0.87448(18) 0.0440(8) Uani 1 1 d . .
H25 H -0.1327 0.1817 0.8977 0.053 Uiso 1 1 calc R U
C26 C -0.0124(3) 0.2158(5) 0.79648(18) 0.0400(7) Uani 1 1 d . .
H26 H -0.0462 0.1067 0.7661 0.048 Uiso 1 1 calc R U

loop_
_atom_site_aniso_label
_atom_site_aniso_U_11
_atom_site_aniso_U_22
_atom_site_aniso_U_33
_atom_site_aniso_U_23
_atom_site_aniso_U_13
_atom_site_aniso_U_12
S 0.0309(3) 0.0284(3) 0.0268(3) -0.0017(3) 0.0047(2) -0.0045(3)
F 0.0759(13) 0.0766(14) 0.0363(9) -0.0145(11) 0.0268(9) -0.0215(14)
O 0.0520(13) 0.0492(13) 0.0415(12) -0.0127(10) 0.0180(10) 0.0020(11)
N 0.0332(12) 0.0314(12) 0.0281(11) 0.0008(9) 0.0056(9) -0.0044(10)
C1 0.0349(13) 0.0215(13) 0.0296(12) -0.0016(11) 0.0068(10) -0.0015(11)
C2 0.0378(13) 0.0264(13) 0.0325(12) 0.0016(12) 0.0070(10) -0.0077(13)
C3 0.0270(13) 0.0281(13) 0.0247(12) 0.0009(10) 0.0033(10) -0.0019(10)
C4 0.0240(12) 0.0238(12) 0.0261(12) 0.0000(10) 0.0005(9) 0.0008(10)
C5 0.0240(12) 0.0216(11) 0.0249(12) -0.0007(10) 0.0021(10) 0.0023(9)
C6 0.0333(13) 0.0285(13) 0.0250(11) -0.0042(12) 0.0034(10) -0.0056(12)
C7 0.0391(15) 0.0278(15) 0.0298(13) -0.0046(10) 0.0083(11) -0.0109(11)
C8 0.0256(12) 0.0223(11) 0.0257(12) -0.0012(9) 0.0032(10) -0.0016(10)
C9 0.0250(12) 0.0207(11) 0.0238(12) 0.0006(9) 0.0010(10) 0.0013(9)
C10 0.0228(12) 0.0211(12) 0.0274(12) 0.0002(10) 0.0021(10) -0.0016(10)
C11 0.0403(16) 0.0233(13) 0.0299(14) -0.0021(11) 0.0061(12) -0.0050(11)
C12 0.0405(16) 0.0230(12) 0.0312(14) -0.0063(11) 0.0061(12) 0.0020(11)
C13 0.0284(13) 0.0250(13) 0.0271(12) -0.0002(10) 0.0042(10) 0.0034(10)
C14 0.0276(13) 0.0216(11) 0.0265(12) 0.0009(10) 0.0055(10) 0.0017(10)
C15 0.0421(16) 0.0266(14) 0.0349(14) -0.0009(12) 0.0109(12) -0.0056(12)
C16 0.0433(17) 0.0387(17) 0.0360(15) 0.0018(12) 0.0136(13) -0.0053(13)
C17 0.0323(14) 0.0360(15) 0.0280(13) 0.0006(12) 0.0044(11) 0.0046(12)
C18 0.0337(15) 0.0416(17) 0.0301(14) 0.0030(12) 0.0028(11) 0.0043(12)
C19 0.0258(13) 0.0385(16) 0.0316(14) -0.0008(12) 0.0002(11) 0.0003(12)
C20 0.0268(13) 0.0308(14) 0.0275(13) 0.0047(11) 0.0050(10) -0.0019(11)
C21 0.0251(13) 0.0354(15) 0.0252(13) 0.0007(11) 0.0018(10) -0.0006(11)
C22 0.0383(16) 0.050(2) 0.0364(15) -0.0074(14) 0.0134(12) -0.0148(14)
C23 0.0506(19) 0.057(2) 0.0367(16) -0.0133(15) 0.0110(14) -0.0184(16)
C24 0.0417(16) 0.053(2) 0.0251(13) -0.0015(13) 0.0081(11) -0.0058(15)
C25 0.0519(19) 0.0481(19) 0.0331(15) 0.0007(14) 0.0119(14) -0.0158(16)
C26 0.0505(18) 0.0375(16) 0.0328(15) -0.0029(13) 0.0092(13) -0.0130(14)

loop_
_atom_type_symbol
_atom_type_description
_atom_type_scat_dispersion_real
_atom_type_scat_dispersion_imag
_atom_type_scat_source
C C 0.0033 0.0016 'International Tables Vol C Tables 4.2.6.8 and 6.1.1.4'
H H 0.0000 0.0000 'International Tables Vol C Tables 4.2.6.8 and 6.1.1.4'
N N 0.0061 0.0033 'International Tables Vol C Tables 4.2.6.8 and 6.1.1.4'
O O 0.0106 0.0060 'International Tables Vol C Tables 4.2.6.8 and 6.1.1.4'
F F 0.0171 0.0103 'International Tables Vol C Tables 4.2.6.8 and 6.1.1.4'
S S 0.1246 0.1234 'International Tables Vol C Tables 4.2.6.8 and 6.1.1.4'

loop_
_geom_angle_atom_site_label_1
_geom_angle_atom_site_label_2
_geom_angle_atom_site_label_3
_geom_angle
C4 S C20 89.32(13)
C20 N C3 110.8(2)
C2 C1 C10 113.9(2)
C2 C1 H1A 108.8
C10 C1 H1A 108.8
C2 C1 H1B 108.8
C10 C1 H1B 108.8
H1A C1 H1B 107.7
C3 C2 C1 111.0(2)
C3 C2 H2A 109.4
C1 C2 H2A 109.4
C3 C2 H2B 109.4
C1 C2 H2B 109.4
H2A C2 H2B 108.0
C4 C3 N 116.2(2)
C4 C3 C2 121.9(2)
N C3 C2 121.9(2)
C3 C4 C5 125.6(2)
C3 C4 S 109.19(19)
C5 C4 S 125.20(19)
C6 C5 C4 122.4(2)
C6 C5 C10 123.4(2)
C4 C5 C10 114.1(2)
C5 C6 C7 124.3(2)
C5 C6 H6 117.9
C7 C6 H6 117.9
C6 C7 C8 112.9(2)
C6 C7 H7A 109.0
C8 C7 H7A 109.0
C6 C7 H7B 109.0
C8 C7 H7B 109.0
H7A C7 H7B 107.8
C14 C8 C7 110.3(2)
C14 C8 C9 109.6(2)
C7 C8 C9 110.5(2)
C14 C8 H8 108.8
C7 C8 H8 108.8
C9 C8 H8 108.8
C11 C9 C8 112.4(2)
C11 C9 C10 113.3(2)
C8 C9 C10 111.0(2)
C11 C9 H9 106.5
C8 C9 H9 106.5
C10 C9 H9 106.5
C5 C10 C19 108.0(2)
C5 C10 C1 108.8(2)
C19 C10 C1 108.9(2)
C5 C10 C9 109.17(19)
C19 C10 C9 111.9(2)
C1 C10 C9 110.0(2)
C12 C11 C9 114.9(2)
C12 C11 H11A 108.5
C9 C11 H11A 108.5
C12 C11 H11B 108.5
C9 C11 H11B 108.5
H11A C11 H11B 107.5
C13 C12 C11 109.6(2)
C13 C12 H12A 109.7
C11 C12 H12A 109.7
C13 C12 H12B 109.7
C11 C12 H12B 109.7
H12A C12 H12B 108.2
C12 C13 C17 116.7(2)
C12 C13 C14 108.8(2)
C17 C13 C14 100.7(2)
C12 C13 C18 111.0(2)
C17 C13 C18 105.3(2)
C14 C13 C18 114.1(2)
C8 C14 C13 113.2(2)
C8 C14 C15 120.1(2)
C13 C14 C15 104.2(2)
C8 C14 H14A 106.1
C13 C14 H14A 106.1
C15 C14 H14A 106.1
C14 C15 C16 102.4(2)
C14 C15 H15A 111.3
C16 C15 H15A 111.3
C14 C15 H15B 111.3
C16 C15 H15B 111.3
H15A C15 H15B 109.2
C17 C16 C15 105.6(2)
C17 C16 H16A 110.6
C15 C16 H16A 110.6
C17 C16 H16B 110.6
C15 C16 H16B 110.6
H16A C16 H16B 108.8
O C17 C16 125.3(3)
O C17 C13 126.5(3)
C16 C17 C13 108.3(2)
C13 C18 H18A 109.5
C13 C18 H18B 109.5
H18A C18 H18B 109.5
C13 C18 H18C 109.5
H18A C18 H18C 109.5
H18B C18 H18C 109.5
C10 C19 H19A 109.5
C10 C19 H19B 109.5
H19A C19 H19B 109.5
C10 C19 H19C 109.5
H19A C19 H19C 109.5
H19B C19 H19C 109.5
N C20 C21 123.8(2)
N C20 S 114.47(19)
C21 C20 S 121.7(2)
C22 C21 C26 118.7(3)
C22 C21 C20 121.7(2)
C26 C21 C20 119.6(3)
C21 C22 C23 120.9(3)
C21 C22 H22 119.5
C23 C22 H22 119.5
C24 C23 C22 118.1(3)
C24 C23 H23 120.9
C22 C23 H23 120.9
F C24 C25 118.1(3)
F C24 C23 118.7(3)
C25 C24 C23 123.2(3)
C24 C25 C26 118.6(3)
C24 C25 H25 120.7
C26 C25 H25 120.7
C25 C26 C21 120.5(3)
C25 C26 H26 119.7
C21 C26 H26 119.7

loop_
_geom_bond_atom_site_label_1
_geom_bond_atom_site_label_2
_geom_bond_distance
S C4 1.735(3)
S C20 1.744(3)
F C24 1.357(3)
O C17 1.205(3)
N C20 1.306(3)
N C3 1.379(3)
C1 C2 1.540(3)
C1 C10 1.549(4)
C1 H1A 0.9900
C1 H1B 0.9900
C2 C3 1.497(4)
C2 H2A 0.9900
C2 H2B 0.9900
C3 C4 1.364(4)
C4 C5 1.457(3)
C5 C6 1.338(4)
C5 C10 1.533(3)
C6 C7 1.494(3)
C6 H6 0.9500
C7 C8 1.532(3)
C7 H7A 0.9900
C7 H7B 0.9900
C8 C14 1.520(3)
C8 C9 1.543(3)
C8 H8 1.0000
C9 C11 1.541(4)
C9 C10 1.556(3)
C9 H9 1.0000
C10 C19 1.541(4)
C11 C12 1.536(4)
C11 H11A 0.9900
C11 H11B 0.9900
C12 C13 1.522(4)
C12 H12A 0.9900
C12 H12B 0.9900
C13 C17 1.528(4)
C13 C14 1.532(4)
C13 C18 1.546(4)
C14 C15 1.533(4)
C14 H14A 1.0000
C15 C16 1.534(4)
C15 H15A 0.9900
C15 H15B 0.9900
C16 C17 1.527(4)
C16 H16A 0.9900
C16 H16B 0.9900
C18 H18A 0.9800
C18 H18B 0.9800
C18 H18C 0.9800
C19 H19A 0.9800
C19 H19B 0.9800
C19 H19C 0.9800
C20 C21 1.476(3)
C21 C22 1.386(4)
C21 C26 1.390(4)
C22 C23 1.391(4)
C22 H22 0.9500
C23 C24 1.361(4)
C23 H23 0.9500
C24 C25 1.359(4)
C25 C26 1.387(4)
C25 H25 0.9500
C26 H26 0.9500

loop_
_geom_hbond_atom_site_label_D
_geom_hbond_atom_site_label_H
_geom_hbond_atom_site_label_A
_geom_hbond_distance_DH
_geom_hbond_distance_HA
_geom_hbond_distance_DA
_geom_hbond_angle_DHA
_geom_hbond_site_symmetry_A
C16 H16A O 0.99 2.66 3.408(4) 132.8 2_655

loop_
_geom_torsion_atom_site_label_1
_geom_torsion_atom_site_label_2
_geom_torsion_atom_site_label_3
_geom_torsion_atom_site_label_4
_geom_torsion
C10 C1 C2 C3 -44.4(3)
C20 N C3 C4 -0.5(3)
C20 N C3 C2 179.9(3)
C1 C2 C3 C4 14.5(4)
C1 C2 C3 N -166.0(2)
N C3 C4 C5 -178.6(2)
C2 C3 C4 C5 0.9(4)
N C3 C4 S 0.7(3)
C2 C3 C4 S -179.8(2)
C20 S C4 C3 -0.5(2)
C20 S C4 C5 178.8(2)
C3 C4 C5 C6 -168.5(3)
S C4 C5 C6 12.3(4)
C3 C4 C5 C10 13.3(4)
S C4 C5 C10 -165.96(18)
C4 C5 C6 C7 178.5(2)
C10 C5 C6 C7 -3.4(4)
C5 C6 C7 C8 13.9(4)
C6 C7 C8 C14 -163.4(2)
C6 C7 C8 C9 -42.1(3)
C14 C8 C9 C11 -48.5(3)
C7 C8 C9 C11 -170.2(2)
C14 C8 C9 C10 -176.6(2)
C7 C8 C9 C10 61.7(3)
C6 C5 C10 C19 -100.8(3)
C4 C5 C10 C19 77.4(3)
C6 C5 C10 C1 141.1(3)
C4 C5 C10 C1 -40.6(3)
C6 C5 C10 C9 21.1(3)
C4 C5 C10 C9 -160.7(2)
C2 C1 C10 C5 57.9(3)
C2 C1 C10 C19 -59.6(3)
C2 C1 C10 C9 177.4(2)
C11 C9 C10 C5 -176.8(2)
C8 C9 C10 C5 -49.2(3)
C11 C9 C10 C19 -57.3(3)
C8 C9 C10 C19 70.4(3)
C11 C9 C10 C1 63.9(3)
C8 C9 C10 C1 -168.5(2)
C8 C9 C11 C12 48.5(3)
C10 C9 C11 C12 175.4(2)
C9 C11 C12 C13 -52.7(3)
C11 C12 C13 C17 170.4(2)
C11 C12 C13 C14 57.5(3)
C11 C12 C13 C18 -68.9(3)
C7 C8 C14 C13 179.0(2)
C9 C8 C14 C13 57.2(3)
C7 C8 C14 C15 -57.1(3)
C9 C8 C14 C15 -179.0(2)
C12 C13 C14 C8 -62.6(3)
C17 C13 C14 C8 174.2(2)
C18 C13 C14 C8 61.9(3)
C12 C13 C14 C15 165.2(2)
C17 C13 C14 C15 42.0(3)
C18 C13 C14 C15 -70.3(3)
C8 C14 C15 C16 -169.7(2)
C13 C14 C15 C16 -41.6(3)
C14 C15 C16 C17 24.0(3)
C15 C16 C17 O -178.2(3)
C15 C16 C17 C13 1.8(3)
C12 C13 C17 O 35.8(4)
C14 C13 C17 O 153.3(3)
C18 C13 C17 O -87.9(3)
C12 C13 C17 C16 -144.3(2)
C14 C13 C17 C16 -26.7(3)
C18 C13 C17 C16 92.1(3)
C3 N C20 C21 178.7(2)
C3 N C20 S 0.1(3)
C4 S C20 N 0.3(2)
C4 S C20 C21 -178.4(2)
N C20 C21 C22 170.8(3)
S C20 C21 C22 -10.6(4)
N C20 C21 C26 -10.8(4)
S C20 C21 C26 167.8(2)
C26 C21 C22 C23 -0.1(5)
C20 C21 C22 C23 178.4(3)
C21 C22 C23 C24 -0.4(5)
C22 C23 C24 F -179.3(3)
C22 C23 C24 C25 0.4(5)
F C24 C25 C26 179.7(3)
C23 C24 C25 C26 0.1(5)
C24 C25 C26 C21 -0.5(5)
C22 C21 C26 C25 0.5(5)
C20 C21 C26 C25 -177.9(3)
